data_2310785
loop_
_publ_author_name
'Birkenstock, Johannes'
'Pet\<r\'i\<cek, V\'aclav'
'Pedersen, Bjoern'
'Schneider, Hartmut'
'Fischer, Reinhard X.'

_publ_section_title
;
 The modulated average structure of mullite.
;
_journal_coden_ASTM ACSBDA
_journal_coeditor_code WF5116
_journal_issue 3
_journal_name_full
;
 Acta Crystallographica, Section B: Structural Science, Crystal Engineering
 and Materials
;
_journal_page_first 358
_journal_page_last 368
_journal_paper_doi 10.1107/S205252061500757X
_journal_volume 71
_journal_year 2015
_chemical_formula_sum 'Al4.8 O9.6 Si1.2'
_chemical_formula_weight 316.8
_chemical_name_systematic ' ?'
_space_group_IT_number 55
_space_group_ssg_name Pbam(\a01/2)0ss
_symmetry_cell_setting orthorhombic
_symmetry_space_group_name_Hall '-P 2 2ab'
_symmetry_space_group_name_H-M 'P b a m'
_cell_angle_alpha 90
_cell_angle_beta 90
_cell_angle_gamma 90
_cell_formula_units_Z 1
_cell_length_a 7.5911
_cell_length_b 7.6924
_cell_length_c 2.8899
_cell_measurement_temperature 293
_cell_modulation_dimension 1
_cell_volume 168.752
_diffrn_ambient_temperature 293
_diffrn_measured_fraction_theta_full 0.98
_diffrn_measured_fraction_theta_max 0.94
_diffrn_measurement_device 'four-circle diffractometer'
_diffrn_measurement_device_type 'Bruker CCD'
_diffrn_measurement_method 'integration technique'
_diffrn_radiation_monochromator graphite
_diffrn_radiation_probe x-ray
_diffrn_radiation_source 'X-ray tube'
_diffrn_radiation_type 'Mo K\a'
_diffrn_radiation_wavelength 0.71073
_diffrn_reflns_av_R_equivalents 0.0284
_diffrn_reflns_av_unetI/netI 0.0107
_diffrn_reflns_limit_h_max 12
_diffrn_reflns_limit_h_min -12
_diffrn_reflns_limit_index_m_1_max 1
_diffrn_reflns_limit_index_m_1_min -1
_diffrn_reflns_limit_k_max 12
_diffrn_reflns_limit_k_min -12
_diffrn_reflns_limit_l_max 5
_diffrn_reflns_limit_l_min -5
_diffrn_reflns_number 8049
_diffrn_reflns_theta_full 35.56
_diffrn_reflns_theta_max 36.57
_diffrn_reflns_theta_min 3.98
_exptl_absorpt_coefficient_mu 1.057
_exptl_absorpt_correction_T_max 0.8306
_exptl_absorpt_correction_T_min 0.7414
_exptl_absorpt_correction_type empirical
_exptl_crystal_colour colorless
_exptl_crystal_density_diffrn 3.1174
_exptl_crystal_description 'stump wedge'
_exptl_crystal_F_000 156
_exptl_crystal_size_max 0.36
_exptl_crystal_size_mid 0.28
_exptl_crystal_size_min 0.21
_refine_diff_density_max 0.39
_refine_diff_density_min -0.50
_refine_ls_extinction_coef 2000(200)
_refine_ls_extinction_method 'B-C type 1 Gaussian isotropic (Becker & Coppens, 1974)'
_refine_ls_goodness_of_fit_gt 3.82
_refine_ls_goodness_of_fit_ref 3.01
_refine_ls_number_constraints 48
_refine_ls_number_parameters 106
_refine_ls_number_reflns 1234
_refine_ls_number_restraints 0
_refine_ls_R_factor_all 0.0461
_refine_ls_R_factor_gt 0.0277
_refine_ls_shift/su_max 0.0320
_refine_ls_shift/su_mean 0.0063
_refine_ls_structure_factor_coef F
_refine_ls_weighting_details w=1/(\s^2^(F)+0.0001F^2^)
_refine_ls_weighting_scheme sigma
_refine_ls_wR_factor_gt 0.0558
_refine_ls_wR_factor_ref 0.0572
_reflns_number_gt 772
_reflns_number_total 1234
_reflns_threshold_expression I>3\s(I)
_cod_data_source_file wf5116sup1.cif
_cod_data_source_block I
_cod_depositor_comments
;
The following automatic conversions were performed:

'_diffrn_radiation_probe' value 'X-ray' changed to 'x-ray' according
to /home/saulius/struct/CIF-dictionaries/IUCr/cif_core.dic dictionary
named 'cif_core.dic' version 2.4.5 from 2014-11-21.

Automatic conversion script
Id: cif_fix_values 3866 2015-08-17 15:13:47Z robertas 
;
_cod_original_cell_volume 168.7522
_cod_database_code 2310785

loop_
_space_group_symop_id
_space_group_symop_operation_xyz
1 x,y,z
2 -x,-y,z
3 -x+0.5,y+0.5,-z
4 x+0.5,-y+0.5,-z
5 -x,-y,-z
6 x,y,-z
7 x+0.5,-y+0.5,z
8 -x+0.5,y+0.5,z

loop_
_space_group_symop_ssg_id
_space_group_symop_ssg_operation_algebraic
1 x1,x2,x3,x4
2 -x1,-x2,x3,x3-x4+1/2
3 -x1+1/2,x2+1/2,-x3,-x4+1/2
4 x1+1/2,-x2+1/2,-x3,-x3+x4
5 -x1,-x2,-x3,-x4
6 x1,x2,-x3,-x3+x4+1/2
7 x1+1/2,-x2+1/2,x3,x4+1/2
8 -x1+1/2,x2+1/2,x3,x3-x4

loop_
_atom_site_label
_atom_site_type_symbol
_atom_site_fract_x
_atom_site_fract_y
_atom_site_fract_z
_atom_site_adp_type
_atom_site_U_iso_or_equiv
_atom_site_site_symmetry_multiplicity
_atom_site_occupancy
_atom_site_calc_flag
Al1 Al 0 0 0 Uani 0.00670(13) 2 1 d
Al2 Al 0.14887(5) 0.34028(4) 0.5 Uani 0.00720(13) 4 0.5 d
Si2 Si 0.14887(5) 0.34028(4) 0.5 Uani 0.00720(13) 4 0.2963 d
Al3 Al 0.2626(2) 0.2055(2) 0.5 Uani 0.0087(4) 4 0.2037 d
Si3 Si 0.2626(2) 0.2055(2) 0.5 Uani 0.0087(4) 4 0 d
O1 O 0.35820(9) 0.42264(10) 0.5 Uani 0.0132(2) 4 1 d
O2 O 0.12772(10) 0.21868(11) 0 Uani 0.0134(2) 4 1 d
O3 O 0 0.5 0.5 Uani 0.0198(16) 2 0.3889 d
O4 O 0.4523(8) 0.0457(11) 0.5 Uani 0.0119(17) 4 0.2037 d

loop_
_atom_site_aniso_label
_atom_site_aniso_type_symbol
_atom_site_aniso_U_11
_atom_site_aniso_U_22
_atom_site_aniso_U_33
_atom_site_aniso_U_12
_atom_site_aniso_U_13
_atom_site_aniso_U_23
Al1 Al 0.0079(2) 0.0068(2) 0.0054(2) 0.00073(11) 0 0
Al2 Al 0.0065(2) 0.0081(2) 0.0070(2) -0.00052(10) 0 0
Si2 Si 0.0065(2) 0.0081(2) 0.0070(2) -0.00052(10) 0 0
Al3 Al 0.0088(7) 0.0090(6) 0.0082(6) 0.0015(5) 0 0
Si3 Si 0.0088(7) 0.0090(6) 0.0082(6) 0.0015(5) 0 0
O1 O 0.0141(4) 0.0188(4) 0.0066(3) -0.0079(3) 0 0
O2 O 0.0156(3) 0.0136(4) 0.0109(3) -0.0063(2) 0 0
O3 O 0.007(3) 0.024(4) 0.0283(17) -0.0002(16) 0 0
O4 O 0.005(3) 0.017(4) 0.0138(18) -0.003(2) 0 0

loop_
_atom_site_displace_Fourier_atom_site_label
_atom_site_displace_Fourier_axis
_atom_site_displace_Fourier_wave_vector_seq_id
_atom_site_displace_Fourier_param_cos
_atom_site_displace_Fourier_param_sin
Al1 x 1 0 0
Al1 y 1 0 0
Al1 z 1 0 -0.00392(14)
Al2 x 1 0.00041(5) -0.00102(5)
Al2 y 1 -0.00023(5) -0.00112(5)
Al2 z 1 0 0
Si2 x 1 0.00041(5) -0.00102(5)
Si2 y 1 -0.00023(5) -0.00112(5)
Si2 z 1 0 0
Al3 x 1 0.0008(3) -0.0001(2)
Al3 y 1 0.0005(2) -0.0009(2)
Al3 z 1 0 0
Si3 x 1 0.0008(3) -0.0001(2)
Si3 y 1 0.0005(2) -0.0009(2)
Si3 z 1 0 0
O1 x 1 -0.00122(11) -0.00169(11)
O1 y 1 0.00270(9) 0.00192(10)
O1 z 1 0 0
O2 x 1 0 0
O2 y 1 0 0
O2 z 1 -0.0056(2) -0.0021(2)
O3 x 1 0 -0.0041(7)
O3 y 1 0 -0.0004(9)
O3 z 1 0 0
O4 x 1 -0.0018(12) 0.0044(8)
O4 y 1 -0.0080(16) -0.0028(8)
O4 z 1 0 0

loop_
_atom_site_Fourier_wave_vector_seq_id
_jana_atom_site_fourier_wave_vector_q1_coeff
1 1

loop_
_atom_site_occ_Fourier_atom_site_label
_atom_site_occ_Fourier_wave_vector_seq_id
_atom_site_occ_Fourier_param_cos
_atom_site_occ_Fourier_param_sin
Al2 1 0.0254(5) 0.00766(16)
Si2 1 0.0254(5) 0.00766(16)
Al3 1 -0.0207(6) -0.0144(6)
Si3 1 -0.0207(6) -0.0144(6)
O3 1 0.0265(5) 0
O4 1 -0.0140(6) -0.0210(6)

loop_
_atom_site_U_Fourier_atom_site_label
_atom_site_U_Fourier_tens_elem
_atom_site_U_Fourier_wave_vector_seq_id
_atom_site_U_Fourier_param_cos
_atom_site_U_Fourier_param_sin
Al1 U11 1 0 0
Al1 U22 1 0 0
Al1 U33 1 0 0
Al1 U12 1 0 0
Al1 U13 1 -0.00010(18) 0
Al1 U23 1 -0.00051(17) 0
Al2 U11 1 -0.0022(2) -0.0002(2)
Al2 U22 1 -0.0019(2) 0.0008(2)
Al2 U33 1 -0.00133(19) -0.00015(18)
Al2 U12 1 -0.00014(18) -0.00030(16)
Al2 U13 1 0 0
Al2 U23 1 0 0
Si2 U11 1 -0.0022(2) -0.0002(2)
Si2 U22 1 -0.0019(2) 0.0008(2)
Si2 U33 1 -0.00133(19) -0.00015(18)
Si2 U12 1 -0.00014(18) -0.00030(16)
Si2 U13 1 0 0
Si2 U23 1 0 0
Al3 U11 1 0.0099(10) 0.0025(10)
Al3 U22 1 0.0082(9) 0.0046(10)
Al3 U33 1 0.0092(9) 0.0049(8)
Al3 U12 1 0.0011(7) -0.0007(7)
Al3 U13 1 0 0
Al3 U23 1 0 0
Si3 U11 1 0.0099(10) 0.0025(10)
Si3 U22 1 0.0082(9) 0.0046(10)
Si3 U33 1 0.0092(9) 0.0049(8)
Si3 U12 1 0.0011(7) -0.0007(7)
Si3 U13 1 0 0
Si3 U23 1 0 0
O1 U11 1 -0.0019(5) -0.0009(4)
O1 U22 1 -0.0001(4) 0.0003(5)
O1 U33 1 0.0003(3) 0.0005(3)
O1 U12 1 0.0014(4) 0.0005(4)
O1 U13 1 0 0
O1 U23 1 0 0
O2 U11 1 0 0
O2 U22 1 0 0
O2 U33 1 0 0
O2 U12 1 0 0
O2 U13 1 -0.0003(3) -0.0006(3)
O2 U23 1 -0.0001(3) 0.0009(3)
O3 U11 1 0.010(5) 0
O3 U22 1 -0.016(6) 0
O3 U33 1 0.000(3) 0
O3 U12 1 0.000(3) 0
O3 U13 1 0 0
O3 U23 1 0 0
O4 U11 1 -0.002(4) 0.005(3)
O4 U22 1 0.025(5) 0.008(3)
O4 U33 1 0.004(3) 0.008(2)
O4 U12 1 -0.010(3) -0.0025(19)
O4 U13 1 0 0
O4 U23 1 0 0

loop_
_atom_type_symbol
_atom_type_scat_dispersion_real
_atom_type_scat_dispersion_imag
_atom_type_scat_source
Al 0.0645 0.0514 'International Tables Vol C tables 4.2.6.8 and 6.1.1.1'
O 0.0106 0.0060 'International Tables Vol C tables 4.2.6.8 and 6.1.1.1'
Si 0.0817 0.0704 'International Tables Vol C tables 4.2.6.8 and 6.1.1.1'

loop_
_cell_wave_vector_seq_id
_cell_wave_vector_x
_cell_wave_vector_y
_cell_wave_vector_z
1 0.313700 0.000000 0.500000

loop_
_geom_bond_atom_site_label_1
_geom_bond_atom_site_label_2
_geom_bond_site_ssg_symmetry_2
_geom_bond_distance_av
_geom_bond_distance_min
_geom_bond_distance_max
Al1 O1 3_5455 1.8977(7) 1.8907(8) 1.9047(8)
Al1 O1 3_5465 1.8977(7) 1.8907(8) 1.9047(8)
Al1 O1 4_4555 1.8977(7) 1.8907(8) 1.9047(8)
Al1 O1 4_4565 1.8977(7) 1.8907(8) 1.9047(8)
Al1 O2 . 1.9416(8) 1.9415(8) 1.9416(8)
Al1 O2 2_5555 1.9416(8) 1.9415(8) 1.9416(8)
Al2 O1 . 1.7109(12) 1.7033(12) 1.7182(12)
Al2 O2 . 1.7289(8) 1.7186(8) 1.7391(8)
Al2 O2 1_5565 1.7289(8) 1.7186(8) 1.7391(8)
Al2 O3 . 1.670(3) 1.650(6) 1.689(6)
Al2 O4 3_5565 1.757(12) 1.692(15) 1.822(15)
Al2 O4 4_4565 1.731(11) 1.688(12) 1.774(12)
Si2 O1 . 1.7109(12) 1.7033(12) 1.7182(12)
Si2 O2 . 1.7289(8) 1.7186(8) 1.7391(8)
Si2 O2 1_5565 1.7289(8) 1.7186(8) 1.7391(8)
Si2 O3 . 1.670(3) 1.650(6) 1.689(6)
Si2 O4 3_5565 1.757(12) 1.692(15) 1.822(15)
Si2 O4 4_4565 1.731(11) 1.688(12) 1.774(12)
Al3 O1 . 1.822(3) 1.806(3) 1.838(3)
Al3 O2 . 1.7739(16) 1.7611(16) 1.7865(16)
Al3 O2 1_5565 1.7739(16) 1.7611(16) 1.7865(16)
Al3 O4 . 1.894(11) 1.847(13) 1.940(13)
Si3 O1 . 1.812(3) 1.806(3) 1.825(3)
Si3 O2 . 1.7722(16) 1.7611(16) 1.7862(16)
Si3 O2 1_5565 1.7722(16) 1.7611(16) 1.7862(16)
Si3 O4 . 1.865(11) 1.847(13) 1.898(13)

loop_
_jana_atom_site_occ_fourier_absolute_site_label
_jana_atom_site_occ_fourier_absolute
Al2 0.5
Si2 0.2963
Al3 0.2037
Si3 0
O3 0.3889
O4 0.2037
